data_7021446
loop_
_publ_author_name
'Kleeberg, Christian'

_publ_section_title
;
 On the structural diversity of [K(18-crown-6)EPh3] complexes (E = C, Si,
 Ge, Sn, Pb): synthesis, crystal structures and NOESY NMR study.
;
_journal_issue 23
_journal_name_full 'Dalton transactions (Cambridge, England : 2003)'
_journal_page_first 8276
_journal_page_last 8287
_journal_paper_doi 10.1039/c3dt50523e
_journal_volume 42
_journal_year 2013
_chemical_formula_moiety 'C30 H39 K O6 Si'
_chemical_formula_sum 'C30 H39 K O6 Si'
_chemical_formula_weight 562.80
_chemical_melting_point '126\% - 130 \%C'
_chemical_name_common '(K(18-C-6)SiPh3) ((triphenylsilyl)(18-crown-6)potassium)'
_chemical_name_systematic
;
?
;
_space_group_IT_number 14
_symmetry_cell_setting monoclinic
_symmetry_Int_Tables_number 14
_symmetry_space_group_name_Hall '-P 2ybc'
_symmetry_space_group_name_H-M 'P 1 21/c 1'
_atom_sites_solution_hydrogens geom
_atom_sites_solution_primary direct
_atom_sites_solution_secondary difmap
_audit_creation_method SHELXL-97
_cell_angle_alpha 90.00
_cell_angle_beta 93.224(4)
_cell_angle_gamma 90.00
_cell_formula_units_Z 4
_cell_length_a 10.0038(4)
_cell_length_b 17.7282(6)
_cell_length_c 17.1680(6)
_cell_measurement_reflns_used 9350
_cell_measurement_temperature 102(2)
_cell_measurement_theta_max 30.8606
_cell_measurement_theta_min 2.2930
_cell_volume 3039.92(19)
_computing_cell_refinement
;
CrysAlisPro, Oxford Diffraction Ltd.,
Version 1.171.34.44 (release 25-10-2010 CrysAlis171 .NET)
(compiled Oct 25 2010,18:11:34)
;
_computing_data_collection
;
CrysAlisPro, Oxford Diffraction Ltd.,
Version 1.171.34.44 (release 25-10-2010 CrysAlis171 .NET)
(compiled Oct 25 2010,18:11:34)
;
_computing_data_reduction
;
CrysAlisPro, Oxford Diffraction Ltd.,
Version 1.171.34.44 (release 25-10-2010 CrysAlis171 .NET)
(compiled Oct 25 2010,18:11:34)
;
_computing_molecular_graphics
;
ORTEP3 for Windows (L. J. Farrugia, J. Appl. Crystallogr. 1997, 30, 565.)
;
_computing_publication_material
;
WinGX v1.70.01 (L. J. Farrugia, J. Appl. Cryst., 1999, 32, 837-838.)
;
_computing_structure_refinement
;
SHELXL-97 (G. M. Sheldrick, Acta Cryst. (2008). A64, 112-122)
;
_computing_structure_solution
;
SIR-92 (A. Altomare, G. Cascarano, C. Giacovazzo and A. Guagliardi,
J. Appl. Crystallogr. 1993, 26, 343-350.)
;
_diffrn_ambient_temperature 102(2)
_diffrn_detector_area_resol_mean 16.1419
_diffrn_measured_fraction_theta_full 0.981
_diffrn_measured_fraction_theta_max 0.981
_diffrn_measurement_device_type 'Oxford Diffraction, Xcalibur, EOS'
_diffrn_measurement_method \w-scan
_diffrn_radiation_monochromator graphite
_diffrn_radiation_source 'Enhance (Mo) X-ray Source'
_diffrn_radiation_type MoK\a
_diffrn_radiation_wavelength 0.71073
_diffrn_reflns_av_R_equivalents 0.0612
_diffrn_reflns_av_sigmaI/netI 0.0479
_diffrn_reflns_limit_h_max 13
_diffrn_reflns_limit_h_min -13
_diffrn_reflns_limit_k_max 24
_diffrn_reflns_limit_k_min -24
_diffrn_reflns_limit_l_max 24
_diffrn_reflns_limit_l_min -23
_diffrn_reflns_number 66552
_diffrn_reflns_theta_full 29.99
_diffrn_reflns_theta_max 29.99
_diffrn_reflns_theta_min 2.30
_exptl_absorpt_coefficient_mu 0.253
_exptl_absorpt_correction_T_max 1.00000
_exptl_absorpt_correction_T_min 0.99218
_exptl_absorpt_correction_type multi-scan
_exptl_absorpt_process_details
;
CrysAlisPro, Agilent Technologies,
Version 1.171.35.11 (release 16-05-2011 CrysAlis171 .NET)
(compiled May 16 2011,17:55:39)
Empirical absorption correction using spherical harmonics,
implemented in SCALE3 ABSPACK scaling algorithm.
;
_exptl_crystal_colour yellow
_exptl_crystal_density_diffrn 1.230
_exptl_crystal_density_method 'not measured'
_exptl_crystal_description cuboid
_exptl_crystal_F_000 1200
_exptl_crystal_recrystallization_method
;
From solution in PhMe layered with n-pentane at rt.
;
_exptl_crystal_size_max 0.41
_exptl_crystal_size_mid 0.39
_exptl_crystal_size_min 0.22
_refine_diff_density_max 0.349
_refine_diff_density_min -0.273
_refine_diff_density_rms 0.053
_refine_ls_extinction_method none
_refine_ls_goodness_of_fit_ref 1.022
_refine_ls_hydrogen_treatment constr
_refine_ls_matrix_type full
_refine_ls_number_parameters 343
_refine_ls_number_reflns 8687
_refine_ls_number_restraints 0
_refine_ls_restrained_S_all 1.022
_refine_ls_R_factor_all 0.0705
_refine_ls_R_factor_gt 0.0419
_refine_ls_shift/su_max 0.001
_refine_ls_shift/su_mean 0.000
_refine_ls_structure_factor_coef Fsqd
_refine_ls_weighting_details 'calc w=1/[\s^2^(Fo^2^)+(0.0307P)^2^+0.9030P] where P=(Fo^2^+2Fc^2^)/3'
_refine_ls_weighting_scheme calc
_refine_ls_wR_factor_gt 0.0804
_refine_ls_wR_factor_ref 0.0901
_reflns_number_gt 6359
_reflns_number_total 8687
_reflns_threshold_expression I>2\s(I)
_cod_data_source_file c3dt50523e.txt
_cod_data_source_block ck18ck
_cod_original_sg_symbol_H-M P2(1)/c
_cod_database_code 7021446

loop_
_symmetry_equiv_pos_as_xyz
'x, y, z'
'-x, y+1/2, -z+1/2'
'-x, -y, -z'
'x, -y-1/2, z-1/2'

loop_
_atom_site_label
_atom_site_type_symbol
_atom_site_fract_x
_atom_site_fract_y
_atom_site_fract_z
_atom_site_U_iso_or_equiv
_atom_site_adp_type
_atom_site_occupancy
_atom_site_symmetry_multiplicity
_atom_site_calc_flag
_atom_site_refinement_flags
C1 C 0.63567(17) 0.04531(9) 0.92221(9) 0.0318(4) Uani 1 1 d .
H1A H 0.6100 0.0683 0.9717 0.038 Uiso 1 1 calc R
H1B H 0.6795 0.0845 0.8914 0.038 Uiso 1 1 calc R
C2 C 0.73026(17) -0.01841(10) 0.93892(9) 0.0322(4) Uani 1 1 d .
H2A H 0.8095 -0.0003 0.9706 0.039 Uiso 1 1 calc R
H2B H 0.6859 -0.0581 0.9688 0.039 Uiso 1 1 calc R
C3 C 0.87288(17) -0.10364(10) 0.87726(10) 0.0340(4) Uani 1 1 d .
H3A H 0.8380 -0.1486 0.9036 0.041 Uiso 1 1 calc R
H3B H 0.9488 -0.0831 0.9102 0.041 Uiso 1 1 calc R
C4 C 0.91907(16) -0.12505(10) 0.79912(10) 0.0331(4) Uani 1 1 d .
H4A H 0.9489 -0.0795 0.7716 0.040 Uiso 1 1 calc R
H4B H 0.9957 -0.1603 0.8054 0.040 Uiso 1 1 calc R
C5 C 0.85226(15) -0.18561(9) 0.68117(9) 0.0288(4) Uani 1 1 d .
H5A H 0.9256 -0.2228 0.6887 0.035 Uiso 1 1 calc R
H5B H 0.8853 -0.1426 0.6509 0.035 Uiso 1 1 calc R
C6 C 0.73443(16) -0.22123(9) 0.63791(9) 0.0291(4) Uani 1 1 d .
H6A H 0.7632 -0.2460 0.5900 0.035 Uiso 1 1 calc R
H6B H 0.6942 -0.2599 0.6710 0.035 Uiso 1 1 calc R
C7 C 0.52503(16) -0.19166(9) 0.57347(9) 0.0281(3) Uani 1 1 d .
H7A H 0.4806 -0.2318 0.6027 0.034 Uiso 1 1 calc R
H7B H 0.5529 -0.2133 0.5237 0.034 Uiso 1 1 calc R
C8 C 0.43097(16) -0.12765(9) 0.55763(9) 0.0273(3) Uani 1 1 d .
H8A H 0.4773 -0.0858 0.5321 0.033 Uiso 1 1 calc R
H8B H 0.3545 -0.1441 0.5226 0.033 Uiso 1 1 calc R
C9 C 0.28430(16) -0.04637(10) 0.62151(9) 0.0309(4) Uani 1 1 d .
H9A H 0.2071 -0.0656 0.5888 0.037 Uiso 1 1 calc R
H9B H 0.3207 -0.0017 0.5954 0.037 Uiso 1 1 calc R
C10 C 0.23998(15) -0.02478(10) 0.70033(10) 0.0314(4) Uani 1 1 d .
H10A H 0.1619 0.0095 0.6947 0.038 Uiso 1 1 calc R
H10B H 0.2131 -0.0704 0.7289 0.038 Uiso 1 1 calc R
C11 C 0.30873(17) 0.04267(10) 0.81420(9) 0.0315(4) Uani 1 1 d .
H11A H 0.2703 0.0025 0.8462 0.038 Uiso 1 1 calc R
H11B H 0.2395 0.0819 0.8039 0.038 Uiso 1 1 calc R
C12 C 0.42891(18) 0.07640(9) 0.85705(9) 0.0311(4) Uani 1 1 d .
H12A H 0.4729 0.1128 0.8230 0.037 Uiso 1 1 calc R
H12B H 0.4013 0.1037 0.9038 0.037 Uiso 1 1 calc R
C13 C 0.85155(13) 0.15184(8) 0.79765(8) 0.0173(3) Uani 1 1 d .
C14 C 0.95064(14) 0.10995(8) 0.84009(8) 0.0204(3) Uani 1 1 d .
H14 H 0.9824 0.0646 0.8181 0.025 Uiso 1 1 calc R
C15 C 1.00371(15) 0.13237(9) 0.91290(8) 0.0239(3) Uani 1 1 d .
H15 H 1.0719 0.1031 0.9391 0.029 Uiso 1 1 calc R
C16 C 0.95750(15) 0.19730(9) 0.94743(8) 0.0257(3) Uani 1 1 d .
H16 H 0.9931 0.2128 0.9974 0.031 Uiso 1 1 calc R
C17 C 0.85838(15) 0.23935(9) 0.90788(9) 0.0244(3) Uani 1 1 d .
H17 H 0.8248 0.2835 0.9313 0.029 Uiso 1 1 calc R
C18 C 0.80757(14) 0.21733(8) 0.83412(8) 0.0198(3) Uani 1 1 d .
H18 H 0.7411 0.2476 0.8077 0.024 Uiso 1 1 calc R
C19 C 0.94277(13) 0.12054(8) 0.64103(8) 0.0174(3) Uani 1 1 d .
C20 C 1.06038(15) 0.15866(8) 0.66504(9) 0.0231(3) Uani 1 1 d .
H20 H 1.0662 0.1818 0.7150 0.028 Uiso 1 1 calc R
C21 C 1.16948(15) 0.16384(9) 0.61814(9) 0.0277(3) Uani 1 1 d .
H21 H 1.2483 0.1896 0.6367 0.033 Uiso 1 1 calc R
C22 C 1.16320(16) 0.13163(9) 0.54473(9) 0.0266(3) Uani 1 1 d .
H22 H 1.2370 0.1353 0.5125 0.032 Uiso 1 1 calc R
C23 C 1.04861(16) 0.09411(9) 0.51894(9) 0.0277(3) Uani 1 1 d .
H23 H 1.0428 0.0722 0.4683 0.033 Uiso 1 1 calc R
C24 C 0.94148(15) 0.08812(9) 0.56664(8) 0.0231(3) Uani 1 1 d .
H24 H 0.8643 0.0610 0.5481 0.028 Uiso 1 1 calc R
C25 C 0.69159(13) 0.20216(8) 0.65911(8) 0.0172(3) Uani 1 1 d .
C26 C 0.55757(14) 0.21498(9) 0.67492(9) 0.0229(3) Uani 1 1 d .
H26 H 0.5101 0.1768 0.7006 0.028 Uiso 1 1 calc R
C27 C 0.49155(15) 0.28171(9) 0.65432(9) 0.0256(3) Uani 1 1 d .
H27 H 0.4015 0.2891 0.6674 0.031 Uiso 1 1 calc R
C28 C 0.55680(16) 0.33707(9) 0.61496(9) 0.0288(4) Uani 1 1 d .
H28 H 0.5122 0.3828 0.6008 0.035 Uiso 1 1 calc R
C29 C 0.68816(16) 0.32543(9) 0.59627(10) 0.0309(4) Uani 1 1 d .
H29 H 0.7334 0.3630 0.5683 0.037 Uiso 1 1 calc R
C30 C 0.75387(15) 0.25918(8) 0.61819(9) 0.0236(3) Uani 1 1 d .
H30 H 0.8440 0.2524 0.6050 0.028 Uiso 1 1 calc R
O1 O 0.51931(11) 0.01774(6) 0.87950(6) 0.0262(2) Uani 1 1 d .
O2 O 0.77077(11) -0.04859(6) 0.86727(6) 0.0264(2) Uani 1 1 d .
O3 O 0.81192(10) -0.15998(6) 0.75496(6) 0.0237(2) Uani 1 1 d .
O4 O 0.63889(10) -0.16394(6) 0.61818(6) 0.0227(2) Uani 1 1 d .
O5 O 0.38450(10) -0.10310(6) 0.63058(6) 0.0230(2) Uani 1 1 d .
O6 O 0.34817(10) 0.01197(6) 0.74256(6) 0.0259(2) Uani 1 1 d .
Si1 Si 0.78286(4) 0.11294(2) 0.69840(2) 0.01670(9) Uani 1 1 d .
K1 K 0.59908(3) -0.053023(17) 0.733903(17) 0.01842(7) Uani 1 1 d .

loop_
_atom_site_aniso_label
_atom_site_aniso_U_11
_atom_site_aniso_U_22
_atom_site_aniso_U_33
_atom_site_aniso_U_23
_atom_site_aniso_U_13
_atom_site_aniso_U_12
C1 0.0385(9) 0.0336(9) 0.0241(8) -0.0097(7) 0.0075(7) -0.0184(8)
C2 0.0338(9) 0.0441(10) 0.0183(7) 0.0008(7) -0.0022(6) -0.0186(8)
C3 0.0293(9) 0.0383(10) 0.0328(9) 0.0098(7) -0.0138(7) -0.0031(7)
C4 0.0174(8) 0.0381(10) 0.0431(10) 0.0092(8) -0.0045(7) 0.0000(7)
C5 0.0232(8) 0.0332(9) 0.0309(8) 0.0092(7) 0.0101(6) 0.0120(7)
C6 0.0355(9) 0.0226(8) 0.0299(8) 0.0010(7) 0.0092(7) 0.0112(7)
C7 0.0292(8) 0.0273(8) 0.0283(8) -0.0106(7) 0.0048(6) -0.0068(7)
C8 0.0266(8) 0.0343(9) 0.0207(7) -0.0042(6) -0.0009(6) -0.0061(7)
C9 0.0257(8) 0.0327(9) 0.0330(9) -0.0001(7) -0.0105(7) 0.0075(7)
C10 0.0171(8) 0.0326(9) 0.0442(10) -0.0023(8) -0.0013(7) 0.0058(6)
C11 0.0321(9) 0.0318(9) 0.0317(8) -0.0011(7) 0.0123(7) 0.0102(7)
C12 0.0466(10) 0.0217(8) 0.0260(8) -0.0029(6) 0.0120(7) 0.0033(7)
C13 0.0148(7) 0.0174(7) 0.0200(7) 0.0042(5) 0.0031(5) -0.0018(5)
C14 0.0188(7) 0.0203(7) 0.0223(7) 0.0030(6) 0.0023(5) 0.0024(6)
C15 0.0196(7) 0.0304(8) 0.0215(7) 0.0070(6) 0.0000(6) 0.0015(6)
C16 0.0256(8) 0.0345(9) 0.0171(7) 0.0000(6) 0.0018(6) -0.0041(7)
C17 0.0246(8) 0.0251(8) 0.0244(8) -0.0032(6) 0.0073(6) -0.0006(6)
C18 0.0165(7) 0.0203(7) 0.0228(7) 0.0032(6) 0.0027(5) 0.0008(5)
C19 0.0165(7) 0.0140(6) 0.0215(7) 0.0036(5) 0.0000(5) 0.0029(5)
C20 0.0215(7) 0.0227(8) 0.0253(7) -0.0024(6) 0.0024(6) -0.0018(6)
C21 0.0198(8) 0.0268(8) 0.0366(9) 0.0019(7) 0.0032(6) -0.0045(6)
C22 0.0245(8) 0.0250(8) 0.0314(8) 0.0091(6) 0.0120(6) 0.0060(6)
C23 0.0321(9) 0.0303(9) 0.0210(7) 0.0002(6) 0.0053(6) 0.0061(7)
C24 0.0222(7) 0.0251(8) 0.0216(7) 0.0009(6) -0.0019(6) 0.0018(6)
C25 0.0165(7) 0.0175(7) 0.0173(6) 0.0000(5) -0.0014(5) -0.0002(5)
C26 0.0190(7) 0.0236(8) 0.0264(8) 0.0032(6) 0.0028(6) -0.0006(6)
C27 0.0169(7) 0.0290(8) 0.0305(8) -0.0038(7) -0.0013(6) 0.0063(6)
C28 0.0283(8) 0.0217(8) 0.0356(9) 0.0017(7) -0.0050(7) 0.0073(6)
C29 0.0295(9) 0.0248(8) 0.0386(9) 0.0140(7) 0.0032(7) 0.0025(7)
C30 0.0183(7) 0.0248(8) 0.0281(8) 0.0061(6) 0.0032(6) 0.0018(6)
O1 0.0334(6) 0.0204(5) 0.0247(5) -0.0013(4) 0.0006(4) -0.0061(5)
O2 0.0300(6) 0.0298(6) 0.0188(5) 0.0038(4) -0.0042(4) -0.0032(5)
O3 0.0172(5) 0.0282(6) 0.0258(5) 0.0049(4) 0.0027(4) 0.0019(4)
O4 0.0210(5) 0.0204(5) 0.0270(5) -0.0032(4) 0.0027(4) 0.0020(4)
O5 0.0206(5) 0.0256(6) 0.0223(5) -0.0002(4) -0.0023(4) 0.0040(4)
O6 0.0202(5) 0.0301(6) 0.0278(6) -0.0042(5) 0.0038(4) 0.0047(4)
Si1 0.01465(18) 0.01542(19) 0.01995(19) 0.00257(15) 0.00039(14) -0.00012(14)
K1 0.01706(14) 0.01857(15) 0.01945(14) -0.00098(12) -0.00050(11) 0.00076(12)

loop_
_atom_type_symbol
_atom_type_description
_atom_type_scat_dispersion_real
_atom_type_scat_dispersion_imag
_atom_type_scat_source
C C 0.0033 0.0016 'International Tables Vol C Tables 4.2.6.8 and 6.1.1.4'
H H 0.0000 0.0000 'International Tables Vol C Tables 4.2.6.8 and 6.1.1.4'
O O 0.0106 0.0060 'International Tables Vol C Tables 4.2.6.8 and 6.1.1.4'
Si Si 0.0817 0.0704 'International Tables Vol C Tables 4.2.6.8 and 6.1.1.4'
K K 0.2009 0.2494 'International Tables Vol C Tables 4.2.6.8 and 6.1.1.4'

loop_
_geom_angle_atom_site_label_1
_geom_angle_atom_site_label_2
_geom_angle_atom_site_label_3
_geom_angle
O1 C1 C2 109.26(13)
O1 C1 H1A 109.8
C2 C1 H1A 109.8
O1 C1 H1B 109.8
C2 C1 H1B 109.8
H1A C1 H1B 108.3
O2 C2 C1 109.12(12)
O2 C2 H2A 109.9
C1 C2 H2A 109.9
O2 C2 H2B 109.9
C1 C2 H2B 109.9
H2A C2 H2B 108.3
O2 C3 C4 108.91(12)
O2 C3 H3A 109.9
C4 C3 H3A 109.9
O2 C3 H3B 109.9
C4 C3 H3B 109.9
H3A C3 H3B 108.3
O3 C4 C3 109.17(13)
O3 C4 H4A 109.8
C3 C4 H4A 109.8
O3 C4 H4B 109.8
C3 C4 H4B 109.8
H4A C4 H4B 108.3
O3 C5 C6 108.72(12)
O3 C5 H5A 109.9
C6 C5 H5A 109.9
O3 C5 H5B 109.9
C6 C5 H5B 109.9
H5A C5 H5B 108.3
O4 C6 C5 108.46(12)
O4 C6 H6A 110.0
C5 C6 H6A 110.0
O4 C6 H6B 110.0
C5 C6 H6B 110.0
H6A C6 H6B 108.4
O4 C7 C8 108.25(12)
O4 C7 H7A 110.0
C8 C7 H7A 110.0
O4 C7 H7B 110.0
C8 C7 H7B 110.0
H7A C7 H7B 108.4
O5 C8 C7 107.79(12)
O5 C8 H8A 110.1
C7 C8 H8A 110.1
O5 C8 H8B 110.1
C7 C8 H8B 110.1
H8A C8 H8B 108.5
O5 C9 C10 108.93(12)
O5 C9 H9A 109.9
C10 C9 H9A 109.9
O5 C9 H9B 109.9
C10 C9 H9B 109.9
H9A C9 H9B 108.3
O6 C10 C9 108.75(13)
O6 C10 H10A 109.9
C9 C10 H10A 109.9
O6 C10 H10B 109.9
C9 C10 H10B 109.9
H10A C10 H10B 108.3
O6 C11 C12 108.89(13)
O6 C11 H11A 109.9
C12 C11 H11A 109.9
O6 C11 H11B 109.9
C12 C11 H11B 109.9
H11A C11 H11B 108.3
O1 C12 C11 108.83(13)
O1 C12 H12A 109.9
C11 C12 H12A 109.9
O1 C12 H12B 109.9
C11 C12 H12B 109.9
H12A C12 H12B 108.3
C18 C13 C14 115.79(13)
C18 C13 Si1 125.85(10)
C14 C13 Si1 118.29(10)
C15 C14 C13 122.49(14)
C15 C14 H14 118.8
C13 C14 H14 118.8
C16 C15 C14 120.20(14)
C16 C15 H15 119.9
C14 C15 H15 119.9
C15 C16 C17 118.91(14)
C15 C16 H16 120.5
C17 C16 H16 120.5
C16 C17 C18 120.56(14)
C16 C17 H17 119.7
C18 C17 H17 119.7
C17 C18 C13 122.03(13)
C17 C18 H18 119.0
C13 C18 H18 119.0
C20 C19 C24 115.57(13)
C20 C19 Si1 126.23(11)
C24 C19 Si1 118.13(11)
C21 C20 C19 122.29(14)
C21 C20 H20 118.9
C19 C20 H20 118.9
C22 C21 C20 120.14(14)
C22 C21 H21 119.9
C20 C21 H21 119.9
C23 C22 C21 119.17(14)
C23 C22 H22 120.4
C21 C22 H22 120.4
C22 C23 C24 120.22(14)
C22 C23 H23 119.9
C24 C23 H23 119.9
C23 C24 C19 122.60(14)
C23 C24 H24 118.7
C19 C24 H24 118.7
C30 C25 C26 116.00(13)
C30 C25 Si1 123.59(11)
C26 C25 Si1 120.30(11)
C27 C26 C25 122.32(14)
C27 C26 H26 118.8
C25 C26 H26 118.8
C28 C27 C26 119.97(14)
C28 C27 H27 120.0
C26 C27 H27 120.0
C27 C28 C29 119.31(14)
C27 C28 H28 120.3
C29 C28 H28 120.3
C28 C29 C30 120.29(15)
C28 C29 H29 119.9
C30 C29 H29 119.9
C29 C30 C25 122.06(14)
C29 C30 H30 119.0
C25 C30 H30 119.0
C12 O1 C1 112.21(12)
C12 O1 K1 106.31(8)
C1 O1 K1 109.25(9)
C3 O2 C2 113.18(12)
C3 O2 K1 119.17(9)
C2 O2 K1 121.97(9)
C4 O3 C5 111.75(12)
C4 O3 K1 108.22(9)
C5 O3 K1 110.19(8)
C6 O4 C7 112.83(11)
C6 O4 K1 116.53(8)
C7 O4 K1 118.46(8)
C9 O5 C8 112.43(11)
C9 O5 K1 110.46(8)
C8 O5 K1 111.71(8)
C11 O6 C10 112.05(12)
C11 O6 K1 120.11(9)
C10 O6 K1 116.50(8)
C13 Si1 C25 98.85(6)
C13 Si1 C19 99.30(6)
C25 Si1 C19 98.85(6)
C13 Si1 K1 107.92(4)
C25 Si1 K1 120.09(4)
C19 Si1 K1 126.82(4)
O6 K1 O2 117.54(3)
O6 K1 O4 119.22(3)
O2 K1 O4 119.37(3)
O6 K1 O5 60.68(3)
O2 K1 O5 158.28(3)
O4 K1 O5 58.59(3)
O6 K1 O3 159.82(3)
O2 K1 O3 59.62(3)
O4 K1 O3 59.76(3)
O5 K1 O3 113.69(3)
O6 K1 O1 59.24(3)
O2 K1 O1 58.30(3)
O4 K1 O1 160.69(3)
O5 K1 O1 115.49(3)
O3 K1 O1 114.23(3)
O6 K1 Si1 98.30(2)
O2 K1 Si1 79.39(2)
O4 K1 Si1 111.13(2)
O5 K1 Si1 122.16(2)
O3 K1 Si1 100.53(2)
O1 K1 Si1 87.72(2)

loop_
_geom_bond_atom_site_label_1
_geom_bond_atom_site_label_2
_geom_bond_distance
C1 O1 1.4268(18)
C1 C2 1.491(2)
C1 H1A 0.9900
C1 H1B 0.9900
C2 O2 1.4210(19)
C2 H2A 0.9900
C2 H2B 0.9900
C3 O2 1.4162(19)
C3 C4 1.492(2)
C3 H3A 0.9900
C3 H3B 0.9900
C4 O3 1.4198(18)
C4 H4A 0.9900
C4 H4B 0.9900
C5 O3 1.4254(18)
C5 C6 1.497(2)
C5 H5A 0.9900
C5 H5B 0.9900
C6 O4 1.4224(17)
C6 H6A 0.9900
C6 H6B 0.9900
C7 O4 1.4248(17)
C7 C8 1.489(2)
C7 H7A 0.9900
C7 H7B 0.9900
C8 O5 1.4282(17)
C8 H8A 0.9900
C8 H8B 0.9900
C9 O5 1.4223(17)
C9 C10 1.497(2)
C9 H9A 0.9900
C9 H9B 0.9900
C10 O6 1.4259(18)
C10 H10A 0.9900
C10 H10B 0.9900
C11 O6 1.4209(18)
C11 C12 1.498(2)
C11 H11A 0.9900
C11 H11B 0.9900
C12 O1 1.4173(19)
C12 H12A 0.9900
C12 H12B 0.9900
C13 C18 1.4017(19)
C13 C14 1.4085(19)
C13 Si1 1.9285(14)
C14 C15 1.388(2)
C14 H14 0.9500
C15 C16 1.386(2)
C15 H15 0.9500
C16 C17 1.387(2)
C16 H16 0.9500
C17 C18 1.394(2)
C17 H17 0.9500
C18 H18 0.9500
C19 C20 1.3986(19)
C19 C24 1.400(2)
C19 Si1 1.9298(14)
C20 C21 1.395(2)
C20 H20 0.9500
C21 C22 1.382(2)
C21 H21 0.9500
C22 C23 1.377(2)
C22 H22 0.9500
C23 C24 1.389(2)
C23 H23 0.9500
C24 H24 0.9500
C25 C30 1.398(2)
C25 C26 1.4014(19)
C25 Si1 1.9291(14)
C26 C27 1.391(2)
C26 H26 0.9500
C27 C28 1.377(2)
C27 H27 0.9500
C28 C29 1.385(2)
C28 H28 0.9500
C29 C30 1.387(2)
C29 H29 0.9500
C30 H30 0.9500
O1 K1 2.9466(11)
O2 K1 2.7851(10)
O3 K1 2.8589(10)
O4 K1 2.8392(10)
O5 K1 2.8485(10)
O6 K1 2.7735(11)
Si1 K1 3.5404(5)

loop_
_geom_torsion_atom_site_label_1
_geom_torsion_atom_site_label_2
_geom_torsion_atom_site_label_3
_geom_torsion_atom_site_label_4
_geom_torsion
O1 C1 C2 O2 62.08(16)
O2 C3 C4 O3 -64.25(17)
O3 C5 C6 O4 67.93(15)
O4 C7 C8 O5 -64.91(15)
O5 C9 C10 O6 67.21(17)
O6 C11 C12 O1 -66.71(16)
C18 C13 C14 C15 -1.1(2)
Si1 C13 C14 C15 -178.33(11)
C13 C14 C15 C16 1.4(2)
C14 C15 C16 C17 -0.3(2)
C15 C16 C17 C18 -1.0(2)
C16 C17 C18 C13 1.3(2)
C14 C13 C18 C17 -0.3(2)
Si1 C13 C18 C17 176.72(11)
C24 C19 C20 C21 -0.2(2)
Si1 C19 C20 C21 -177.26(11)
C19 C20 C21 C22 0.9(2)
C20 C21 C22 C23 -0.4(2)
C21 C22 C23 C24 -0.7(2)
C22 C23 C24 C19 1.5(2)
C20 C19 C24 C23 -1.0(2)
Si1 C19 C24 C23 176.33(12)
C30 C25 C26 C27 -2.7(2)
Si1 C25 C26 C27 173.69(11)
C25 C26 C27 C28 2.0(2)
C26 C27 C28 C29 0.0(2)
C27 C28 C29 C30 -1.1(2)
C28 C29 C30 C25 0.2(2)
C26 C25 C30 C29 1.6(2)
Si1 C25 C30 C29 -174.65(12)
C11 C12 O1 C1 -178.80(12)
C11 C12 O1 K1 61.82(13)
C2 C1 O1 C12 -176.02(12)
C2 C1 O1 K1 -58.37(13)
C4 C3 O2 C2 -173.49(13)
C4 C3 O2 K1 32.54(16)
C1 C2 O2 C3 172.99(13)
C1 C2 O2 K1 -33.86(15)
C3 C4 O3 C5 -176.68(13)
C3 C4 O3 K1 61.82(13)
C6 C5 O3 C4 -179.67(12)
C6 C5 O3 K1 -59.31(13)
C5 C6 O4 C7 177.26(12)
C5 C6 O4 K1 -40.72(14)
C8 C7 O4 C6 178.85(12)
C8 C7 O4 K1 37.63(15)
C10 C9 O5 C8 179.19(13)
C10 C9 O5 K1 -55.28(14)
C7 C8 O5 C9 -174.64(12)
C7 C8 O5 K1 60.51(13)
C12 C11 O6 C10 176.90(13)
C12 C11 O6 K1 34.58(16)
C9 C10 O6 C11 172.56(13)
C9 C10 O6 K1 -43.66(15)
C18 C13 Si1 C25 16.63(13)
C14 C13 Si1 C25 -166.44(11)
C18 C13 Si1 C19 117.19(12)
C14 C13 Si1 C19 -65.88(12)
C18 C13 Si1 K1 -109.09(12)
C14 C13 Si1 K1 67.85(11)
C30 C25 Si1 C13 86.76(13)
C26 C25 Si1 C13 -89.36(12)
C30 C25 Si1 C19 -14.17(13)
C26 C25 Si1 C19 169.70(11)
C30 C25 Si1 K1 -156.48(10)
C26 C25 Si1 K1 27.40(13)
C20 C19 Si1 C13 -11.30(13)
C24 C19 Si1 C13 171.73(11)
C20 C19 Si1 C25 89.26(13)
C24 C19 Si1 C25 -87.71(11)
C20 C19 Si1 K1 -132.10(11)
C24 C19 Si1 K1 50.93(12)
C11 O6 K1 O2 -3.03(12)
C10 O6 K1 O2 -143.75(10)
C11 O6 K1 O4 154.73(10)
C10 O6 K1 O4 14.01(11)
C11 O6 K1 O5 152.31(11)
C10 O6 K1 O5 11.59(10)
C11 O6 K1 O3 73.40(14)
C10 O6 K1 O3 -67.32(14)
C11 O6 K1 O1 -3.02(10)
C10 O6 K1 O1 -143.74(11)
C11 O6 K1 Si1 -85.34(11)
C10 O6 K1 Si1 133.94(10)
C3 O2 K1 O6 155.28(10)
C2 O2 K1 O6 3.67(11)
C3 O2 K1 O4 -2.45(11)
C2 O2 K1 O4 -154.05(10)
C3 O2 K1 O5 75.85(14)
C2 O2 K1 O5 -75.76(14)
C3 O2 K1 O3 -1.85(10)
C2 O2 K1 O3 -153.45(11)
C3 O2 K1 O1 155.26(11)
C2 O2 K1 O1 3.65(10)
C3 O2 K1 Si1 -110.83(10)
C2 O2 K1 Si1 97.56(10)
C6 O4 K1 O6 -148.23(9)
C7 O4 K1 O6 -8.40(11)
C6 O4 K1 O2 9.12(11)
C7 O4 K1 O2 148.95(9)
C6 O4 K1 O5 -145.76(10)
C7 O4 K1 O5 -5.93(9)
C6 O4 K1 O3 8.52(9)
C7 O4 K1 O3 148.35(11)
C6 O4 K1 O1 -68.34(14)
C7 O4 K1 O1 71.49(14)
C6 O4 K1 Si1 98.61(9)
C7 O4 K1 Si1 -121.57(9)
C9 O5 K1 O6 23.16(9)
C8 O5 K1 O6 149.09(10)
C9 O5 K1 O2 114.47(12)
C8 O5 K1 O2 -119.59(11)
C9 O5 K1 O4 -154.37(10)
C8 O5 K1 O4 -28.44(9)
C9 O5 K1 O3 -178.54(9)
C8 O5 K1 O3 -52.60(9)
C9 O5 K1 O1 46.57(10)
C8 O5 K1 O1 172.51(9)
C9 O5 K1 Si1 -57.77(10)
C8 O5 K1 Si1 68.17(9)
C4 O3 K1 O6 -118.23(12)
C5 O3 K1 O6 119.31(11)
C4 O3 K1 O2 -30.61(9)
C5 O3 K1 O2 -153.06(10)
C4 O3 K1 O4 148.79(10)
C5 O3 K1 O4 26.33(9)
C4 O3 K1 O5 172.65(9)
C5 O3 K1 O5 50.19(10)
C4 O3 K1 O1 -51.89(10)
C5 O3 K1 O1 -174.34(9)
C4 O3 K1 Si1 40.37(9)
C5 O3 K1 Si1 -82.09(9)
C12 O1 K1 O6 -30.28(9)
C1 O1 K1 O6 -151.58(10)
C12 O1 K1 O2 149.70(10)
C1 O1 K1 O2 28.41(9)
C12 O1 K1 O4 -121.41(11)
C1 O1 K1 O4 117.30(12)
C12 O1 K1 O5 -54.06(10)
C1 O1 K1 O5 -175.35(9)
C12 O1 K1 O3 171.29(9)
C1 O1 K1 O3 50.00(10)
C12 O1 K1 Si1 70.77(9)
C1 O1 K1 Si1 -50.52(9)
C13 Si1 K1 O6 92.33(5)
C25 Si1 K1 O6 -19.66(5)
C19 Si1 K1 O6 -150.66(6)
C13 Si1 K1 O2 -24.29(5)
C25 Si1 K1 O2 -136.28(6)
C19 Si1 K1 O2 92.72(6)
C13 Si1 K1 O4 -141.85(5)
C25 Si1 K1 O4 106.17(5)
C19 Si1 K1 O4 -24.83(6)
C13 Si1 K1 O5 152.80(5)
C25 Si1 K1 O5 40.81(6)
C19 Si1 K1 O5 -90.19(6)
C13 Si1 K1 O3 -80.36(5)
C25 Si1 K1 O3 167.65(5)
C19 Si1 K1 O3 36.65(6)
C13 Si1 K1 O1 33.86(5)
C25 Si1 K1 O1 -78.12(5)
C19 Si1 K1 O1 150.88(6)
